data_4329857
loop_
_publ_author_name
'Alasdair P. M. Robertson'
'Mairi F. Haddow'
'Ian Manners'

_publ_section_title
;
 Synthesis and the Thermal and Catalytic Dehydrogenation Reactions of
 Amine-Thioboranes
;
_journal_name_full 'Inorganic Chemistry'
_journal_page_first 8254
_journal_page_last 8264
_journal_paper_doi 10.1021/ic3008188
_journal_volume 51
_journal_year 2012
_chemical_formula_moiety 'C9 H16 B N S'
_chemical_formula_sum 'C9 H16 B N S'
_chemical_formula_weight 181.10
_chemical_name_systematic
; 
 ? 
;
_space_group_IT_number 9
_symmetry_cell_setting monoclinic
_symmetry_space_group_name_Hall 'C -2yc'
_symmetry_space_group_name_H-M 'C 1 c 1'
_atom_sites_solution_hydrogens geom
_atom_sites_solution_primary direct
_atom_sites_solution_secondary difmap
_audit_creation_method SHELXL-97
_cell_angle_alpha 90.00
_cell_angle_beta 112.471(7)
_cell_angle_gamma 90.00
_cell_formula_units_Z 4
_cell_length_a 5.9669(7)
_cell_length_b 26.571(4)
_cell_length_c 7.2019(9)
_cell_measurement_reflns_used 3809
_cell_measurement_temperature 100(2)
_cell_measurement_theta_max 27.57
_cell_measurement_theta_min 3.07
_cell_volume 1055.1(2)
_computing_cell_refinement 'Bruker Apex II'
_computing_data_collection 'Bruker Apex II'
_computing_data_reduction 'Bruker SAINT'
_computing_molecular_graphics 'Bruker ShelXTL'
_computing_publication_material 'Bruker ShelXTL'
_computing_structure_refinement 'SHELXL-97 (Sheldrick, 1997)'
_computing_structure_solution 'SHELXS-97 (Sheldrick, 1990)'
_diffrn_ambient_temperature 100(2)
_diffrn_measured_fraction_theta_full 0.988
_diffrn_measured_fraction_theta_max 0.988
_diffrn_measurement_device_type 'Bruker-AXS Apex II kappa with CCD area detector'
_diffrn_measurement_method 'phi and omega scans'
_diffrn_radiation_monochromator graphite
_diffrn_radiation_source 'fine-focus sealed tube'
_diffrn_radiation_type MoK\a
_diffrn_radiation_wavelength 0.71073
_diffrn_reflns_av_R_equivalents 0.0215
_diffrn_reflns_av_sigmaI/netI 0.0260
_diffrn_reflns_limit_h_max 7
_diffrn_reflns_limit_h_min -7
_diffrn_reflns_limit_k_max 34
_diffrn_reflns_limit_k_min -29
_diffrn_reflns_limit_l_max 9
_diffrn_reflns_limit_l_min -9
_diffrn_reflns_number 4691
_diffrn_reflns_theta_full 27.57
_diffrn_reflns_theta_max 27.57
_diffrn_reflns_theta_min 1.53
_exptl_absorpt_coefficient_mu 0.255
_exptl_absorpt_correction_T_max 0.980
_exptl_absorpt_correction_T_min 0.826
_exptl_absorpt_correction_type multi-scan
_exptl_absorpt_process_details 'SADABS V2008/1'
_exptl_crystal_colour colourless
_exptl_crystal_density_diffrn 1.140
_exptl_crystal_description lath
_exptl_crystal_F_000 392
_exptl_crystal_size_max 0.49
_exptl_crystal_size_mid 0.20
_exptl_crystal_size_min 0.08
_refine_diff_density_max 0.281
_refine_diff_density_min -0.140
_refine_diff_density_rms 0.036
_refine_ls_abs_structure_details 'Flack H D (1983), Acta Cryst. A39, 876-881, based on 950 Friedel pairs'
_refine_ls_abs_structure_Flack 0.01(6)
_refine_ls_extinction_method none
_refine_ls_goodness_of_fit_ref 1.054
_refine_ls_hydrogen_treatment mixed
_refine_ls_matrix_type full
_refine_ls_number_parameters 119
_refine_ls_number_reflns 2164
_refine_ls_number_restraints 2
_refine_ls_restrained_S_all 1.054
_refine_ls_R_factor_all 0.0272
_refine_ls_R_factor_gt 0.0263
_refine_ls_shift/su_max 0.002
_refine_ls_shift/su_mean 0.000
_refine_ls_structure_factor_coef Fsqd
_refine_ls_weighting_details 'calc w=1/[\s^2^(Fo^2^)+(0.0482P)^2^+0.1958P] where P=(Fo^2^+2Fc^2^)/3'
_refine_ls_weighting_scheme calc
_refine_ls_wR_factor_gt 0.0698
_refine_ls_wR_factor_ref 0.0706
_reflns_number_gt 2106
_reflns_number_total 2164
_reflns_threshold_expression >2sigma(I)
_cod_data_source_file ic3008188_si_002_02.cif
_cod_data_source_block Me3NBH2SPh
_cod_database_code 4329857

loop_
_symmetry_equiv_pos_as_xyz
'x, y, z'
'x, -y, z+1/2'
'x+1/2, y+1/2, z'
'x+1/2, -y+1/2, z+1/2'

loop_
_atom_site_label
_atom_site_type_symbol
_atom_site_fract_x
_atom_site_fract_y
_atom_site_fract_z
_atom_site_U_iso_or_equiv
_atom_site_adp_type
_atom_site_occupancy
_atom_site_symmetry_multiplicity
_atom_site_calc_flag
_atom_site_refinement_flags
S1 S 0.81387(6) 0.847011(13) 0.01245(5) 0.02039(10) Uani 1 1 d .
N1 N 0.6131(2) 0.82842(4) 0.31963(18) 0.0164(2) Uani 1 1 d .
B1 B 0.6129(3) 0.80777(6) 0.1074(2) 0.0185(3) Uani 1 1 d .
H1A H 0.420(3) 0.8065(7) -0.002(3) 0.022 Uiso 1 1 d .
H1B H 0.699(4) 0.7705(7) 0.135(3) 0.022 Uiso 1 1 d .
C1 C 0.6494(3) 0.89912(6) -0.1284(2) 0.0175(3) Uani 1 1 d .
C2 C 0.7865(3) 0.93856(6) -0.1598(2) 0.0225(3) Uani 1 1 d .
H2 H 0.9584 0.9373 -0.0984 0.027 Uiso 1 1 calc R
C3 C 0.6745(3) 0.97948(6) -0.2797(3) 0.0288(4) Uani 1 1 d .
H3 H 0.7702 1.0057 -0.3007 0.035 Uiso 1 1 calc R
C4 C 0.4242(3) 0.98212(6) -0.3685(3) 0.0290(4) Uani 1 1 d .
H4 H 0.3477 1.0101 -0.4501 0.035 Uiso 1 1 calc R
C5 C 0.2857(3) 0.94350(6) -0.3373(2) 0.0248(3) Uani 1 1 d .
H5 H 0.1138 0.9452 -0.3979 0.030 Uiso 1 1 calc R
C6 C 0.3964(3) 0.90209(6) -0.2176(2) 0.0201(3) Uani 1 1 d .
H6 H 0.2998 0.8760 -0.1969 0.024 Uiso 1 1 calc R
C7 C 0.8635(3) 0.82932(6) 0.4776(2) 0.0219(3) Uani 1 1 d .
H7A H 0.8569 0.8398 0.6058 0.033 Uiso 1 1 calc R
H7B H 0.9633 0.8531 0.4387 0.033 Uiso 1 1 calc R
H7C H 0.9348 0.7956 0.4919 0.033 Uiso 1 1 calc R
C8 C 0.4632(3) 0.79334(6) 0.3862(3) 0.0260(3) Uani 1 1 d .
H8A H 0.4657 0.8042 0.5170 0.039 Uiso 1 1 calc R
H8B H 0.5296 0.7592 0.3979 0.039 Uiso 1 1 calc R
H8C H 0.2958 0.7935 0.2874 0.039 Uiso 1 1 calc R
C9 C 0.5078(3) 0.88005(6) 0.2988(2) 0.0206(3) Uani 1 1 d .
H9A H 0.3404 0.8795 0.2000 0.031 Uiso 1 1 calc R
H9B H 0.6044 0.9033 0.2538 0.031 Uiso 1 1 calc R
H9C H 0.5093 0.8913 0.4289 0.031 Uiso 1 1 calc R

loop_
_atom_site_aniso_label
_atom_site_aniso_U_11
_atom_site_aniso_U_22
_atom_site_aniso_U_33
_atom_site_aniso_U_23
_atom_site_aniso_U_13
_atom_site_aniso_U_12
S1 0.01831(15) 0.02479(18) 0.01929(17) 0.00482(15) 0.00854(12) 0.00429(15)
N1 0.0178(6) 0.0138(6) 0.0172(6) 0.0011(4) 0.0063(5) 0.0011(5)
B1 0.0239(7) 0.0137(7) 0.0179(8) -0.0013(6) 0.0079(6) -0.0011(6)
C1 0.0222(6) 0.0179(6) 0.0131(6) -0.0011(5) 0.0077(5) 0.0007(5)
C2 0.0268(7) 0.0226(7) 0.0212(8) -0.0025(6) 0.0125(6) -0.0042(6)
C3 0.0457(9) 0.0194(8) 0.0290(9) -0.0001(6) 0.0228(8) -0.0037(7)
C4 0.0483(10) 0.0214(8) 0.0231(8) 0.0048(6) 0.0200(8) 0.0110(7)
C5 0.0282(7) 0.0290(8) 0.0182(7) 0.0011(6) 0.0099(6) 0.0086(7)
C6 0.0228(7) 0.0221(7) 0.0165(7) 0.0002(6) 0.0086(6) 0.0003(6)
C7 0.0214(7) 0.0252(8) 0.0155(7) 0.0010(6) 0.0032(6) 0.0026(6)
C8 0.0291(8) 0.0251(8) 0.0280(8) 0.0068(6) 0.0157(7) -0.0027(6)
C9 0.0247(7) 0.0173(7) 0.0211(8) 0.0002(5) 0.0103(6) 0.0050(6)

loop_
_atom_type_symbol
_atom_type_description
_atom_type_scat_dispersion_real
_atom_type_scat_dispersion_imag
_atom_type_scat_source
C C 0.0033 0.0016 'International Tables Vol C Tables 4.2.6.8 and 6.1.1.4'
H H 0.0000 0.0000 'International Tables Vol C Tables 4.2.6.8 and 6.1.1.4'
B B 0.0013 0.0007 'International Tables Vol C Tables 4.2.6.8 and 6.1.1.4'
N N 0.0061 0.0033 'International Tables Vol C Tables 4.2.6.8 and 6.1.1.4'
S S 0.1246 0.1234 'International Tables Vol C Tables 4.2.6.8 and 6.1.1.4'

loop_
_geom_angle_atom_site_label_1
_geom_angle_atom_site_label_2
_geom_angle_atom_site_label_3
_geom_angle
C1 S1 B1 110.26(7)
C8 N1 C9 109.00(11)
C8 N1 C7 108.28(12)
C9 N1 C7 108.80(11)
C8 N1 B1 107.86(11)
C9 N1 B1 111.54(11)
C7 N1 B1 111.29(11)
N1 B1 S1 112.30(10)
N1 B1 H1A 107.5(9)
S1 B1 H1A 112.7(9)
N1 B1 H1B 107.6(10)
S1 B1 H1B 104.2(10)
H1A B1 H1B 112.6(14)
C6 C1 C2 118.56(14)
C6 C1 S1 124.78(11)
C2 C1 S1 116.56(11)
C3 C2 C1 120.94(15)
C3 C2 H2 119.5
C1 C2 H2 119.5
C4 C3 C2 120.29(15)
C4 C3 H3 119.9
C2 C3 H3 119.9
C3 C4 C5 119.45(15)
C3 C4 H4 120.3
C5 C4 H4 120.3
C4 C5 C6 120.75(15)
C4 C5 H5 119.6
C6 C5 H5 119.6
C5 C6 C1 120.01(14)
C5 C6 H6 120.0
C1 C6 H6 120.0
N1 C7 H7A 109.5
N1 C7 H7B 109.5
H7A C7 H7B 109.5
N1 C7 H7C 109.5
H7A C7 H7C 109.5
H7B C7 H7C 109.5
N1 C8 H8A 109.5
N1 C8 H8B 109.5
H8A C8 H8B 109.5
N1 C8 H8C 109.5
H8A C8 H8C 109.5
H8B C8 H8C 109.5
N1 C9 H9A 109.5
N1 C9 H9B 109.5
H9A C9 H9B 109.5
N1 C9 H9C 109.5
H9A C9 H9C 109.5
H9B C9 H9C 109.5

loop_
_geom_bond_atom_site_label_1
_geom_bond_atom_site_label_2
_geom_bond_distance
S1 C1 1.7741(15)
S1 B1 1.9024(16)
N1 C8 1.4922(18)
N1 C9 1.4924(18)
N1 C7 1.4928(19)
N1 B1 1.624(2)
B1 H1A 1.118(19)
B1 H1B 1.096(19)
C1 C6 1.399(2)
C1 C2 1.400(2)
C2 C3 1.390(2)
C2 H2 0.9500
C3 C4 1.384(3)
C3 H3 0.9500
C4 C5 1.389(2)
C4 H4 0.9500
C5 C6 1.398(2)
C5 H5 0.9500
C6 H6 0.9500
C7 H7A 0.9800
C7 H7B 0.9800
C7 H7C 0.9800
C8 H8A 0.9800
C8 H8B 0.9800
C8 H8C 0.9800
C9 H9A 0.9800
C9 H9B 0.9800
C9 H9C 0.9800

loop_
_geom_torsion_atom_site_label_1
_geom_torsion_atom_site_label_2
_geom_torsion_atom_site_label_3
_geom_torsion_atom_site_label_4
_geom_torsion
C8 N1 B1 S1 -176.56(10)
C9 N1 B1 S1 63.79(13)
C7 N1 B1 S1 -57.92(14)
C1 S1 B1 N1 -86.33(11)
B1 S1 C1 C6 -20.95(15)
B1 S1 C1 C2 162.66(11)
C6 C1 C2 C3 -1.0(2)
S1 C1 C2 C3 175.59(12)
C1 C2 C3 C4 0.7(2)
C2 C3 C4 C5 -0.1(2)
C3 C4 C5 C6 -0.1(2)
C4 C5 C6 C1 -0.3(2)
C2 C1 C6 C5 0.8(2)
S1 C1 C6 C5 -175.52(11)
